data_4088079
loop_
_publ_author_name
'Bienfait, Andr\'e M.'
'Wolf, Benjamin M.'
'T\"ornroos, Karl W.'
'Anwander, Reiner'

_publ_section_title
;
 Ln(II)/Pb(II)--Ln(III)/Pb(0) Redox Approach toward Rare-Earth-Metal
 Half-Sandwich Complexes
;
_journal_issue 24
_journal_name_full Organometallics
_journal_page_first 5734
_journal_paper_doi 10.1021/acs.organomet.5b00837
_journal_volume 34
_journal_year 2015
_chemical_formula_moiety 'C34 H57 Eu N4 O2'
_chemical_formula_sum 'C34 H57 Eu N4 O2'
_chemical_formula_weight 705.79
_space_group_crystal_system monoclinic
_space_group_IT_number 14
_space_group_name_Hall '-P 2yn'
_space_group_name_H-M_alt 'P 1 21/n 1'
_atom_sites_solution_hydrogens geom
_audit_creation_method SHELXL-2014/7
_cell_angle_alpha 90
_cell_angle_beta 95.3140(10)
_cell_angle_gamma 90
_cell_formula_units_Z 4
_cell_length_a 9.8752(11)
_cell_length_b 19.575(2)
_cell_length_c 18.055(2)
_cell_measurement_reflns_used 9781
_cell_measurement_temperature 102(2)
_cell_measurement_theta_max 32.13
_cell_measurement_theta_min 2.37
_cell_volume 3475.2(7)
_computing_cell_refinement 'Bruker SAINT'
_computing_data_collection 'Bruker APEX2'
_computing_data_reduction 'Bruker SAINT'
_computing_structure_refinement 'SHELXL-2014/7 (Sheldrick, 2014)'
_computing_structure_solution 'SHELXS-97 (Sheldrick 2008)'
_diffrn_ambient_temperature 102(2)
_diffrn_measured_fraction_theta_full 1.000
_diffrn_measured_fraction_theta_max 1.000
_diffrn_measurement_device_type 'Bruker APEX-II CCD'
_diffrn_measurement_method '\w scans'
_diffrn_radiation_type MoK\a
_diffrn_radiation_wavelength 0.71073
_diffrn_reflns_av_unetI/netI 0.0405
_diffrn_reflns_Laue_measured_fraction_full 1.000
_diffrn_reflns_Laue_measured_fraction_max 1.000
_diffrn_reflns_limit_h_max 14
_diffrn_reflns_limit_h_min -14
_diffrn_reflns_limit_k_max 29
_diffrn_reflns_limit_k_min 0
_diffrn_reflns_limit_l_max 26
_diffrn_reflns_limit_l_min 0
_diffrn_reflns_number 29180
_diffrn_reflns_point_group_measured_fraction_full 1.000
_diffrn_reflns_point_group_measured_fraction_max 1.000
_diffrn_reflns_theta_full 25.242
_diffrn_reflns_theta_max 32.041
_diffrn_reflns_theta_min 1.538
_diffrn_source 'Rotating anode'
_exptl_absorpt_coefficient_mu 1.838
_exptl_absorpt_correction_type multi-scan
_exptl_absorpt_process_details SADABS-2014/3
_exptl_crystal_colour 'indigo blue'
_exptl_crystal_density_diffrn 1.349
_exptl_crystal_description 'flat prism'
_exptl_crystal_F_000 1472
_exptl_crystal_size_max 0.423
_exptl_crystal_size_mid 0.240
_exptl_crystal_size_min 0.096
_exptl_transmission_factor_max 1.000000
_exptl_transmission_factor_min 0.590963
_refine_diff_density_max 2.845
_refine_diff_density_min -0.968
_refine_diff_density_rms 0.136
_refine_ls_extinction_method none
_refine_ls_goodness_of_fit_ref 1.060
_refine_ls_hydrogen_treatment constr
_refine_ls_matrix_type full
_refine_ls_number_parameters 383
_refine_ls_number_reflns 29180
_refine_ls_number_restraints 0
_refine_ls_restrained_S_all 1.060
_refine_ls_R_factor_all 0.0470
_refine_ls_R_factor_gt 0.0413
_refine_ls_shift/su_max 0.001
_refine_ls_shift/su_mean 0.000
_refine_ls_structure_factor_coef Fsqd
_refine_ls_weighting_details 'w=1/[\s^2^(Fo^2^)+(0.0723P)^2^+1.3861P] where P=(Fo^2^+2Fc^2^)/3'
_refine_ls_weighting_scheme calc
_refine_ls_wR_factor_gt 0.1058
_refine_ls_wR_factor_ref 0.1119
_reflns_Friedel_coverage 0.000
_reflns_number_gt 26039
_reflns_number_total 29180
_reflns_threshold_expression 'I > 2\s(I)'
_cod_data_source_file om5b00837_si_002.cif
_cod_data_source_block Compound5
_cod_original_cell_volume 3475.1(7)
_cod_original_sg_symbol_H-M 'P 21/n'
_cod_database_code 4088079
_shelx_shelxl_version_number 2014/7
_shelx_space_group_comment
;
The symmetry employed for this shelxl refinement is uniquely defined
by the following loop, which should always be used as a source of
symmetry information in preference to the above space-group names.
They are only intended as comments.
;

loop_
_space_group_symop_operation_xyz
'x, y, z'
'-x+1/2, y+1/2, -z+1/2'
'-x, -y, -z'
'x-1/2, -y-1/2, z-1/2'

loop_
_atom_site_label
_atom_site_type_symbol
_atom_site_fract_x
_atom_site_fract_y
_atom_site_fract_z
_atom_site_U_iso_or_equiv
_atom_site_adp_type
_atom_site_occupancy
_atom_site_site_symmetry_order
_atom_site_calc_flag
_atom_site_refinement_flags_posn
_atom_site_refinement_flags_adp
Eu1 Eu 0.83047(2) 0.06467(2) 0.75507(2) 0.01260(5) Uani 1 1 d . .
O1 O 1.0442(2) 0.05488(11) 0.83703(11) 0.0233(4) Uani 1 1 d . .
N1 N 0.9633(2) 0.06513(9) 0.64897(12) 0.0160(4) Uani 1 1 d . .
C1 C 0.7422(3) -0.05327(12) 0.68686(14) 0.0174(4) Uani 1 1 d . .
O2 O 0.9396(2) 0.18430(9) 0.76178(11) 0.0207(3) Uani 1 1 d . .
N2 N 0.8389(2) 0.09520(10) 0.62879(11) 0.0155(3) Uani 1 1 d . .
C2 C 0.6351(3) -0.03119(12) 0.72841(15) 0.0188(4) Uani 1 1 d . .
N3 N 0.6431(2) 0.13489(10) 0.77802(12) 0.0168(3) Uani 1 1 d . .
C3 C 0.6791(3) -0.03917(12) 0.80500(15) 0.0206(4) Uani 1 1 d . .
N4 N 0.7077(2) 0.12710(10) 0.84898(11) 0.0168(3) Uani 1 1 d . .
C4 C 0.8131(3) -0.06491(11) 0.81095(16) 0.0207(5) Uani 1 1 d . .
C5 C 0.8533(3) -0.07346(12) 0.73783(16) 0.0193(4) Uani 1 1 d . .
C6 C 0.7394(4) -0.06055(13) 0.60384(17) 0.0261(6) Uani 1 1 d . .
H6A H 0.7365 -0.1091 0.5906 0.039 Uiso 1 1 calc R U
H6B H 0.8213 -0.0397 0.5869 0.039 Uiso 1 1 calc R U
H6C H 0.6586 -0.0376 0.5800 0.039 Uiso 1 1 calc R U
C7 C 0.4944(3) -0.01059(14) 0.69812(19) 0.0274(5) Uani 1 1 d . .
H7A H 0.4304 -0.0474 0.7067 0.041 Uiso 1 1 calc R U
H7B H 0.4931 -0.0019 0.6446 0.041 Uiso 1 1 calc R U
H7C H 0.4678 0.0310 0.7232 0.041 Uiso 1 1 calc R U
C8 C 0.5900(4) -0.02967(16) 0.86726(19) 0.0334(7) Uani 1 1 d . .
H8A H 0.5107 -0.0598 0.8595 0.050 Uiso 1 1 calc R U
H8B H 0.5595 0.0179 0.8682 0.050 Uiso 1 1 calc R U
H8C H 0.6415 -0.0409 0.9147 0.050 Uiso 1 1 calc R U
C9 C 0.8953(4) -0.08520(17) 0.88194(18) 0.0346(7) Uani 1 1 d . .
H9A H 0.8676 -0.0574 0.9231 0.052 Uiso 1 1 calc R U
H9B H 0.9921 -0.0778 0.8768 0.052 Uiso 1 1 calc R U
H9C H 0.8796 -0.1336 0.8922 0.052 Uiso 1 1 calc R U
C10 C 0.9831(3) -0.10444(14) 0.71606(19) 0.0288(6) Uani 1 1 d . .
H10A H 0.9633 -0.1486 0.6919 0.043 Uiso 1 1 calc R U
H10B H 1.0463 -0.1111 0.7606 0.043 Uiso 1 1 calc R U
H10C H 1.0242 -0.0738 0.6815 0.043 Uiso 1 1 calc R U
C11 C 0.8368(2) 0.11698(12) 0.55815(13) 0.0169(4) Uani 1 1 d . .
C12 C 0.9611(3) 0.10093(13) 0.53132(13) 0.0200(4) Uani 1 1 d . .
H12 H 0.9882 0.1100 0.4832 0.024 Uiso 1 1 calc R U
C13 C 1.0372(3) 0.06865(12) 0.59034(15) 0.0180(4) Uani 1 1 d . .
C14 C 1.1795(3) 0.04159(16) 0.59413(16) 0.0255(5) Uani 1 1 d . .
H14A H 1.2432 0.0796 0.5907 0.038 Uiso 1 1 calc R U
H14B H 1.1878 0.0099 0.5528 0.038 Uiso 1 1 calc R U
H14C H 1.2007 0.0175 0.6414 0.038 Uiso 1 1 calc R U
C15 C 0.7145(3) 0.15466(13) 0.52201(14) 0.0205(4) Uani 1 1 d . .
C16 C 0.7300(4) 0.16800(17) 0.43966(16) 0.0334(6) Uani 1 1 d . .
H16A H 0.8113 0.1959 0.4351 0.050 Uiso 1 1 calc R U
H16B H 0.6496 0.1923 0.4173 0.050 Uiso 1 1 calc R U
H16C H 0.7391 0.1244 0.4139 0.050 Uiso 1 1 calc R U
C17 C 0.5849(3) 0.11271(15) 0.52864(18) 0.0297(6) Uani 1 1 d . .
H17A H 0.5908 0.0695 0.5016 0.045 Uiso 1 1 calc R U
H17B H 0.5057 0.1386 0.5073 0.045 Uiso 1 1 calc R U
H17C H 0.5753 0.1032 0.5812 0.045 Uiso 1 1 calc R U
C18 C 0.7021(3) 0.22341(14) 0.56216(17) 0.0271(5) Uani 1 1 d . .
H18A H 0.6917 0.2152 0.6149 0.041 Uiso 1 1 calc R U
H18B H 0.6225 0.2482 0.5396 0.041 Uiso 1 1 calc R U
H18C H 0.7842 0.2506 0.5576 0.041 Uiso 1 1 calc R U
C19 C 0.5391(2) 0.17889(13) 0.78122(14) 0.0191(4) Uani 1 1 d . .
C20 C 0.4486(3) 0.19835(16) 0.71323(17) 0.0289(6) Uani 1 1 d . .
H20A H 0.4353 0.1587 0.6802 0.043 Uiso 1 1 calc R U
H20B H 0.4909 0.2355 0.6871 0.043 Uiso 1 1 calc R U
H20C H 0.3604 0.2136 0.7279 0.043 Uiso 1 1 calc R U
C21 C 0.5343(3) 0.20045(13) 0.85462(15) 0.0205(4) Uani 1 1 d . .
H21 H 0.4717 0.2316 0.8730 0.025 Uiso 1 1 calc R U
C22 C 0.6415(2) 0.16636(12) 0.89552(14) 0.0179(4) Uani 1 1 d . .
C23 C 0.6827(3) 0.17095(14) 0.97842(14) 0.0225(5) Uani 1 1 d . .
C24 C 0.8011(4) 0.22115(19) 0.99446(19) 0.0369(7) Uani 1 1 d . .
H24A H 0.8797 0.2053 0.9698 0.055 Uiso 1 1 calc R U
H24B H 0.8256 0.2237 1.0482 0.055 Uiso 1 1 calc R U
H24C H 0.7738 0.2665 0.9755 0.055 Uiso 1 1 calc R U
C25 C 0.7236(3) 0.10061(16) 1.01005(16) 0.0311(6) Uani 1 1 d . .
H25A H 0.6454 0.0697 1.0035 0.047 Uiso 1 1 calc R U
H25B H 0.7535 0.1049 1.0631 0.047 Uiso 1 1 calc R U
H25C H 0.7981 0.0823 0.9838 0.047 Uiso 1 1 calc R U
C26 C 0.5619(3) 0.19681(19) 1.01809(17) 0.0349(7) Uani 1 1 d . .
H26A H 0.5400 0.2437 1.0022 0.052 Uiso 1 1 calc R U
H26B H 0.5856 0.1959 1.0720 0.052 Uiso 1 1 calc R U
H26C H 0.4829 0.1674 1.0054 0.052 Uiso 1 1 calc R U
C27 C 1.0560(3) 0.0937(2) 0.90519(17) 0.0371(7) Uani 1 1 d . .
H27A H 1.0493 0.0634 0.9486 0.045 Uiso 1 1 calc R U
H27B H 0.9835 0.1288 0.9046 0.045 Uiso 1 1 calc R U
C28 C 1.1937(3) 0.12664(17) 0.90826(19) 0.0339(6) Uani 1 1 d . .
H28A H 1.2281 0.1383 0.9600 0.041 Uiso 1 1 calc R U
H28B H 1.1919 0.1684 0.8772 0.041 Uiso 1 1 calc R U
C29 C 1.2784(3) 0.07094(15) 0.8770(2) 0.0301(6) Uani 1 1 d . .
H29A H 1.3121 0.0382 0.9163 0.036 Uiso 1 1 calc R U
H29B H 1.3570 0.0905 0.8540 0.036 Uiso 1 1 calc R U
C30 C 1.1793(3) 0.03661(16) 0.81883(17) 0.0275(5) Uani 1 1 d . .
H30A H 1.1945 0.0530 0.7684 0.033 Uiso 1 1 calc R U
H30B H 1.1914 -0.0136 0.8204 0.033 Uiso 1 1 calc R U
C31 C 1.0479(3) 0.20304(13) 0.71703(15) 0.0235(5) Uani 1 1 d . .
H31A H 1.0152 0.2027 0.6635 0.028 Uiso 1 1 calc R U
H31B H 1.1252 0.1709 0.7254 0.028 Uiso 1 1 calc R U
C32 C 1.0901(3) 0.27441(14) 0.74211(17) 0.0263(5) Uani 1 1 d . .
H32A H 1.1563 0.2734 0.7868 0.032 Uiso 1 1 calc R U
H32B H 1.1295 0.3002 0.7021 0.032 Uiso 1 1 calc R U
C33 C 0.9556(4) 0.30413(17) 0.7594(3) 0.0505(11) Uani 1 1 d . .
H33A H 0.9691 0.3402 0.7978 0.061 Uiso 1 1 calc R U
H33B H 0.9063 0.3239 0.7141 0.061 Uiso 1 1 calc R U
C34 C 0.8800(4) 0.24606(16) 0.7869(3) 0.0519(12) Uani 1 1 d . .
H34A H 0.8855 0.2469 0.8419 0.062 Uiso 1 1 calc R U
H34B H 0.7830 0.2487 0.7675 0.062 Uiso 1 1 calc R U

loop_
_atom_site_aniso_label
_atom_site_aniso_U_11
_atom_site_aniso_U_22
_atom_site_aniso_U_33
_atom_site_aniso_U_23
_atom_site_aniso_U_13
_atom_site_aniso_U_12
Eu1 0.01437(6) 0.01151(6) 0.01200(6) -0.00020(3) 0.00155(4) 0.00031(3)
O1 0.0176(8) 0.0332(10) 0.0186(8) -0.0017(7) -0.0018(7) -0.0010(7)
N1 0.0156(9) 0.0175(9) 0.0149(9) -0.0014(6) 0.0009(7) 0.0008(6)
C1 0.0202(10) 0.0139(9) 0.0179(10) -0.0016(8) 0.0004(8) -0.0009(8)
O2 0.0268(9) 0.0143(7) 0.0223(8) -0.0021(6) 0.0086(7) -0.0028(6)
N2 0.0160(8) 0.0156(8) 0.0149(8) -0.0001(6) 0.0016(6) 0.0003(7)
C2 0.0181(10) 0.0136(9) 0.0246(11) -0.0003(8) 0.0018(8) -0.0013(8)
N3 0.0172(8) 0.0160(8) 0.0175(9) -0.0009(7) 0.0035(7) 0.0006(7)
C3 0.0246(11) 0.0155(10) 0.0224(11) -0.0005(8) 0.0062(9) -0.0033(9)
N4 0.0179(9) 0.0166(8) 0.0163(9) -0.0007(7) 0.0029(7) 0.0005(7)
C4 0.0253(12) 0.0152(10) 0.0209(12) 0.0035(8) -0.0006(9) -0.0020(8)
C5 0.0202(11) 0.0132(9) 0.0244(12) -0.0003(8) 0.0010(9) 0.0016(8)
C6 0.0355(15) 0.0221(12) 0.0203(12) -0.0049(9) -0.0008(11) -0.0053(10)
C7 0.0192(11) 0.0190(11) 0.0433(16) -0.0013(10) -0.0017(10) -0.0014(9)
C8 0.0411(16) 0.0287(14) 0.0335(15) -0.0032(11) 0.0198(13) -0.0106(12)
C9 0.0448(18) 0.0297(14) 0.0273(14) 0.0131(12) -0.0081(12) -0.0037(13)
C10 0.0250(12) 0.0193(11) 0.0423(16) -0.0040(11) 0.0032(11) 0.0062(9)
C11 0.0197(10) 0.0164(9) 0.0145(9) -0.0006(7) 0.0007(8) -0.0011(8)
C12 0.0231(11) 0.0231(11) 0.0144(10) -0.0008(8) 0.0045(8) -0.0009(9)
C13 0.0174(10) 0.0206(11) 0.0165(10) -0.0037(8) 0.0033(8) -0.0005(8)
C14 0.0190(11) 0.0350(14) 0.0227(12) -0.0038(10) 0.0039(9) 0.0045(10)
C15 0.0228(11) 0.0206(11) 0.0178(10) 0.0039(8) -0.0007(8) 0.0003(9)
C16 0.0416(16) 0.0375(16) 0.0206(12) 0.0093(11) 0.0000(11) 0.0066(13)
C17 0.0227(12) 0.0283(13) 0.0364(15) 0.0069(11) -0.0063(11) -0.0022(10)
C18 0.0277(13) 0.0212(11) 0.0322(14) 0.0022(10) 0.0022(11) 0.0053(10)
C19 0.0166(10) 0.0188(10) 0.0224(11) 0.0009(8) 0.0039(8) 0.0017(8)
C20 0.0240(12) 0.0352(14) 0.0271(13) 0.0001(11) 0.0009(10) 0.0094(11)
C21 0.0194(10) 0.0187(10) 0.0241(11) -0.0023(8) 0.0066(8) 0.0021(8)
C22 0.0193(10) 0.0160(10) 0.0193(10) -0.0016(8) 0.0063(8) -0.0013(8)
C23 0.0255(12) 0.0243(11) 0.0185(11) -0.0037(9) 0.0056(9) 0.0004(9)
C24 0.0390(17) 0.0431(18) 0.0284(15) -0.0114(13) 0.0025(12) -0.0131(14)
C25 0.0394(16) 0.0340(15) 0.0202(12) 0.0022(10) 0.0032(11) 0.0083(12)
C26 0.0364(15) 0.0473(18) 0.0222(13) -0.0076(12) 0.0100(11) 0.0118(14)
C27 0.0256(13) 0.066(2) 0.0194(13) -0.0117(14) -0.0002(10) 0.0044(14)
C28 0.0353(15) 0.0325(15) 0.0322(15) -0.0083(12) -0.0051(12) 0.0007(12)
C29 0.0197(12) 0.0297(14) 0.0405(18) -0.0008(11) 0.0000(11) -0.0015(10)
C30 0.0224(12) 0.0303(14) 0.0295(13) -0.0060(11) 0.0001(10) 0.0047(10)
C31 0.0282(12) 0.0210(11) 0.0224(11) -0.0020(9) 0.0077(9) -0.0079(9)
C32 0.0302(13) 0.0202(11) 0.0286(13) 0.0003(9) 0.0038(10) -0.0083(10)
C33 0.0331(16) 0.0185(13) 0.101(4) 0.0026(17) 0.0112(19) 0.0017(12)
C34 0.055(2) 0.0192(13) 0.089(3) -0.0182(17) 0.047(2) -0.0091(14)

loop_
_atom_type_symbol
_atom_type_description
_atom_type_scat_dispersion_real
_atom_type_scat_dispersion_imag
_atom_type_scat_source
C C 0.0033 0.0016 'International Tables Vol C Tables 4.2.6.8 and 6.1.1.4'
H H 0.0000 0.0000 'International Tables Vol C Tables 4.2.6.8 and 6.1.1.4'
N N 0.0061 0.0033 'International Tables Vol C Tables 4.2.6.8 and 6.1.1.4'
O O 0.0106 0.0060 'International Tables Vol C Tables 4.2.6.8 and 6.1.1.4'
Eu Eu -0.1578 3.6682 'International Tables Vol C Tables 4.2.6.8 and 6.1.1.4'

loop_
_geom_angle_atom_site_label_1
_geom_angle_atom_site_label_2
_geom_angle_atom_site_label_3
_geom_angle
N2 Eu1 N3 96.86(7)
N2 Eu1 N1 33.52(7)
N3 Eu1 N1 128.68(7)
N2 Eu1 O1 119.52(7)
N3 Eu1 O1 125.25(7)
N1 Eu1 O1 88.78(7)
N2 Eu1 N4 126.44(7)
N3 Eu1 N4 32.97(7)
N1 Eu1 N4 150.42(6)
O1 Eu1 N4 94.18(7)
N2 Eu1 O2 76.34(6)
N3 Eu1 O2 78.14(7)
N1 Eu1 O2 77.22(6)
O1 Eu1 O2 73.26(7)
N4 Eu1 O2 75.52(6)
N2 Eu1 C2 95.27(7)
N3 Eu1 C2 82.99(7)
N1 Eu1 C2 106.98(7)
O1 Eu1 C2 127.53(7)
N4 Eu1 C2 94.43(7)
O2 Eu1 C2 158.15(7)
N2 Eu1 C1 79.43(7)
N3 Eu1 C1 110.38(7)
N1 Eu1 C1 79.60(7)
O1 Eu1 C1 115.17(7)
N4 Eu1 C1 124.60(7)
O2 Eu1 C1 155.16(7)
C2 Eu1 C1 30.34(7)
N2 Eu1 C3 125.20(7)
N3 Eu1 C3 85.06(7)
N1 Eu1 C3 128.23(7)
O1 Eu1 C3 102.02(8)
N4 Eu1 C3 79.89(7)
O2 Eu1 C3 154.45(7)
C2 Eu1 C3 30.32(8)
C1 Eu1 C3 49.80(8)
N2 Eu1 C5 97.45(8)
N3 Eu1 C5 131.84(8)
N1 Eu1 C5 81.78(8)
O1 Eu1 C5 85.21(7)
N4 Eu1 C5 127.78(8)
O2 Eu1 C5 150.01(7)
C2 Eu1 C5 50.06(8)
C1 Eu1 C5 30.21(7)
C3 Eu1 C5 49.72(8)
N2 Eu1 C4 126.69(8)
N3 Eu1 C4 113.30(8)
N1 Eu1 C4 110.60(8)
O1 Eu1 C4 77.69(8)
N4 Eu1 C4 98.76(8)
O2 Eu1 C4 149.78(7)
C2 Eu1 C4 49.84(8)
C1 Eu1 C4 49.70(8)
C3 Eu1 C4 29.91(8)
C5 Eu1 C4 30.14(8)
C27 O1 C30 108.7(2)
C27 O1 Eu1 117.85(17)
C30 O1 Eu1 129.58(16)
C13 N1 N2 107.8(2)
C13 N1 Eu1 177.27(16)
N2 N1 Eu1 71.09(12)
C2 C1 C5 108.1(2)
C2 C1 C6 127.6(2)
C5 C1 C6 124.1(2)
C2 C1 Eu1 74.08(13)
C5 C1 Eu1 75.35(14)
C6 C1 Eu1 120.46(16)
C34 O2 C31 108.0(2)
C34 O2 Eu1 126.74(18)
C31 O2 Eu1 122.15(14)
C11 N2 N1 108.70(19)
C11 N2 Eu1 175.19(17)
N1 N2 Eu1 75.39(12)
C3 C2 C1 107.8(2)
C3 C2 C7 125.1(2)
C1 C2 C7 126.8(2)
C3 C2 Eu1 75.74(14)
C1 C2 Eu1 75.58(14)
C7 C2 Eu1 120.01(16)
C19 N3 N4 108.56(19)
C19 N3 Eu1 171.54(17)
N4 N3 Eu1 78.36(12)
C4 C3 C2 108.3(2)
C4 C3 C8 126.7(3)
C2 C3 C8 124.6(3)
C4 C3 Eu1 75.65(14)
C2 C3 Eu1 73.95(14)
C8 C3 Eu1 122.18(17)
C22 N4 N3 107.76(19)
C22 N4 Eu1 174.39(17)
N3 N4 Eu1 68.67(11)
C3 C4 C5 108.2(2)
C3 C4 C9 125.9(3)
C5 C4 C9 125.7(3)
C3 C4 Eu1 74.44(14)
C5 C4 Eu1 74.63(13)
C9 C4 Eu1 120.69(18)
C1 C5 C4 107.6(2)
C1 C5 C10 124.7(3)
C4 C5 C10 127.4(3)
C1 C5 Eu1 74.45(13)
C4 C5 Eu1 75.23(13)
C10 C5 Eu1 120.69(17)
C1 C6 H6A 109.5
C1 C6 H6B 109.5
H6A C6 H6B 109.5
C1 C6 H6C 109.5
H6A C6 H6C 109.5
H6B C6 H6C 109.5
C2 C7 H7A 109.5
C2 C7 H7B 109.5
H7A C7 H7B 109.5
C2 C7 H7C 109.5
H7A C7 H7C 109.5
H7B C7 H7C 109.5
C3 C8 H8A 109.5
C3 C8 H8B 109.5
H8A C8 H8B 109.5
C3 C8 H8C 109.5
H8A C8 H8C 109.5
H8B C8 H8C 109.5
C4 C9 H9A 109.5
C4 C9 H9B 109.5
H9A C9 H9B 109.5
C4 C9 H9C 109.5
H9A C9 H9C 109.5
H9B C9 H9C 109.5
C5 C10 H10A 109.5
C5 C10 H10B 109.5
H10A C10 H10B 109.5
C5 C10 H10C 109.5
H10A C10 H10C 109.5
H10B C10 H10C 109.5
N2 C11 C12 108.8(2)
N2 C11 C15 120.4(2)
C12 C11 C15 130.8(2)
C11 C12 C13 105.4(2)
C11 C12 H12 127.3
C13 C12 H12 127.3
N1 C13 C12 109.4(2)
N1 C13 C14 121.5(2)
C12 C13 C14 129.1(2)
C13 C14 H14A 109.5
C13 C14 H14B 109.5
H14A C14 H14B 109.5
C13 C14 H14C 109.5
H14A C14 H14C 109.5
H14B C14 H14C 109.5
C11 C15 C16 110.8(2)
C11 C15 C17 110.1(2)
C16 C15 C17 109.0(2)
C11 C15 C18 108.6(2)
C16 C15 C18 109.1(2)
C17 C15 C18 109.1(2)
C15 C16 H16A 109.5
C15 C16 H16B 109.5
H16A C16 H16B 109.5
C15 C16 H16C 109.5
H16A C16 H16C 109.5
H16B C16 H16C 109.5
C15 C17 H17A 109.5
C15 C17 H17B 109.5
H17A C17 H17B 109.5
C15 C17 H17C 109.5
H17A C17 H17C 109.5
H17B C17 H17C 109.5
C15 C18 H18A 109.5
C15 C18 H18B 109.5
H18A C18 H18B 109.5
C15 C18 H18C 109.5
H18A C18 H18C 109.5
H18B C18 H18C 109.5
N3 C19 C21 109.1(2)
N3 C19 C20 121.8(2)
C21 C19 C20 129.1(2)
C19 C20 H20A 109.5
C19 C20 H20B 109.5
H20A C20 H20B 109.5
C19 C20 H20C 109.5
H20A C20 H20C 109.5
H20B C20 H20C 109.5
C19 C21 C22 105.4(2)
C19 C21 H21 127.3
C22 C21 H21 127.3
N4 C22 C21 109.1(2)
N4 C22 C23 123.1(2)
C21 C22 C23 127.7(2)
C22 C23 C25 110.6(2)
C22 C23 C26 109.4(2)
C25 C23 C26 108.2(2)
C22 C23 C24 110.7(2)
C25 C23 C24 109.6(3)
C26 C23 C24 108.2(2)
C23 C24 H24A 109.5
C23 C24 H24B 109.5
H24A C24 H24B 109.5
C23 C24 H24C 109.5
H24A C24 H24C 109.5
H24B C24 H24C 109.5
C23 C25 H25A 109.5
C23 C25 H25B 109.5
H25A C25 H25B 109.5
C23 C25 H25C 109.5
H25A C25 H25C 109.5
H25B C25 H25C 109.5
C23 C26 H26A 109.5
C23 C26 H26B 109.5
H26A C26 H26B 109.5
C23 C26 H26C 109.5
H26A C26 H26C 109.5
H26B C26 H26C 109.5
O1 C27 C28 105.0(2)
O1 C27 H27A 110.7
C28 C27 H27A 110.7
O1 C27 H27B 110.7
C28 C27 H27B 110.7
H27A C27 H27B 108.8
C27 C28 C29 101.9(3)
C27 C28 H28A 111.4
C29 C28 H28A 111.4
C27 C28 H28B 111.4
C29 C28 H28B 111.4
H28A C28 H28B 109.2
C28 C29 C30 103.5(2)
C28 C29 H29A 111.1
C30 C29 H29A 111.1
C28 C29 H29B 111.1
C30 C29 H29B 111.1
H29A C29 H29B 109.0
O1 C30 C29 106.3(2)
O1 C30 H30A 110.5
C29 C30 H30A 110.5
O1 C30 H30B 110.5
C29 C30 H30B 110.5
H30A C30 H30B 108.7
O2 C31 C32 105.3(2)
O2 C31 H31A 110.7
C32 C31 H31A 110.7
O2 C31 H31B 110.7
C32 C31 H31B 110.7
H31A C31 H31B 108.8
C33 C32 C31 101.1(2)
C33 C32 H32A 111.5
C31 C32 H32A 111.5
C33 C32 H32B 111.5
C31 C32 H32B 111.5
H32A C32 H32B 109.4
C34 C33 C32 104.8(3)
C34 C33 H33A 110.8
C32 C33 H33A 110.8
C34 C33 H33B 110.8
C32 C33 H33B 110.8
H33A C33 H33B 108.9
O2 C34 C33 107.9(3)
O2 C34 H34A 110.1
C33 C34 H34A 110.1
O2 C34 H34B 110.1
C33 C34 H34B 110.1
H34A C34 H34B 108.4

loop_
_geom_bond_atom_site_label_1
_geom_bond_atom_site_label_2
_geom_bond_distance
Eu1 N2 2.366(2)
Eu1 N3 2.372(2)
Eu1 N1 2.420(2)
Eu1 O1 2.470(2)
Eu1 N4 2.494(2)
Eu1 O2 2.5758(18)
Eu1 C2 2.702(2)
Eu1 C1 2.722(2)
Eu1 C3 2.725(2)
Eu1 C5 2.733(2)
Eu1 C4 2.741(2)
O1 C27 1.442(4)
O1 C30 1.449(3)
N1 C13 1.342(3)
N1 N2 1.381(3)
C1 C2 1.420(4)
C1 C5 1.421(4)
C1 C6 1.503(4)
O2 C34 1.436(4)
O2 C31 1.446(3)
N2 C11 1.343(3)
C2 C3 1.419(4)
C2 C7 1.500(4)
N3 C19 1.346(3)
N3 N4 1.386(3)
C3 C4 1.411(4)
C3 C8 1.502(4)
N4 C22 1.351(3)
C4 C5 1.423(4)
C4 C9 1.505(4)
C5 C10 1.502(4)
C6 H6A 0.9800
C6 H6B 0.9800
C6 H6C 0.9800
C7 H7A 0.9800
C7 H7B 0.9800
C7 H7C 0.9800
C8 H8A 0.9800
C8 H8B 0.9800
C8 H8C 0.9800
C9 H9A 0.9800
C9 H9B 0.9800
C9 H9C 0.9800
C10 H10A 0.9800
C10 H10B 0.9800
C10 H10C 0.9800
C11 C12 1.397(3)
C11 C15 1.511(3)
C12 C13 1.397(4)
C12 H12 0.9500
C13 C14 1.498(4)
C14 H14A 0.9800
C14 H14B 0.9800
C14 H14C 0.9800
C15 C16 1.531(4)
C15 C17 1.535(4)
C15 C18 1.539(4)
C16 H16A 0.9800
C16 H16B 0.9800
C16 H16C 0.9800
C17 H17A 0.9800
C17 H17B 0.9800
C17 H17C 0.9800
C18 H18A 0.9800
C18 H18B 0.9800
C18 H18C 0.9800
C19 C21 1.396(4)
C19 C20 1.499(4)
C20 H20A 0.9800
C20 H20B 0.9800
C20 H20C 0.9800
C21 C22 1.402(4)
C21 H21 0.9500
C22 C23 1.517(4)
C23 C25 1.531(4)
C23 C26 1.533(4)
C23 C24 1.534(4)
C24 H24A 0.9800
C24 H24B 0.9800
C24 H24C 0.9800
C25 H25A 0.9800
C25 H25B 0.9800
C25 H25C 0.9800
C26 H26A 0.9800
C26 H26B 0.9800
C26 H26C 0.9800
C27 C28 1.502(5)
C27 H27A 0.9900
C27 H27B 0.9900
C28 C29 1.515(4)
C28 H28A 0.9900
C28 H28B 0.9900
C29 C30 1.524(4)
C29 H29A 0.9900
C29 H29B 0.9900
C30 H30A 0.9900
C30 H30B 0.9900
C31 C32 1.515(4)
C31 H31A 0.9900
C31 H31B 0.9900
C32 C33 1.510(5)
C32 H32A 0.9900
C32 H32B 0.9900
C33 C34 1.472(5)
C33 H33A 0.9900
C33 H33B 0.9900
C34 H34A 0.9900
C34 H34B 0.9900

loop_
_geom_torsion_atom_site_label_1
_geom_torsion_atom_site_label_2
_geom_torsion_atom_site_label_3
_geom_torsion_atom_site_label_4
_geom_torsion
C13 N1 N2 C11 0.0(2)
Eu1 N1 N2 C11 177.37(18)
C13 N1 N2 Eu1 -177.37(17)
C5 C1 C2 C3 -1.3(3)
C6 C1 C2 C3 174.0(2)
Eu1 C1 C2 C3 -69.54(17)
C5 C1 C2 C7 -174.8(2)
C6 C1 C2 C7 0.4(4)
Eu1 C1 C2 C7 116.9(2)
C5 C1 C2 Eu1 68.29(17)
C6 C1 C2 Eu1 -116.5(2)
C1 C2 C3 C4 0.9(3)
C7 C2 C3 C4 174.6(2)
Eu1 C2 C3 C4 -68.49(17)
C1 C2 C3 C8 -172.2(2)
C7 C2 C3 C8 1.5(4)
Eu1 C2 C3 C8 118.3(2)
C1 C2 C3 Eu1 69.43(17)
C7 C2 C3 Eu1 -116.9(2)
C19 N3 N4 C22 0.4(3)
Eu1 N3 N4 C22 175.41(17)
C19 N3 N4 Eu1 -174.97(19)
C2 C3 C4 C5 -0.3(3)
C8 C3 C4 C5 172.7(2)
Eu1 C3 C4 C5 -67.61(17)
C2 C3 C4 C9 -175.8(2)
C8 C3 C4 C9 -2.8(4)
Eu1 C3 C4 C9 116.9(3)
C2 C3 C4 Eu1 67.34(17)
C8 C3 C4 Eu1 -119.7(3)
C2 C1 C5 C4 1.1(3)
C6 C1 C5 C4 -174.4(2)
Eu1 C1 C5 C4 68.52(16)
C2 C1 C5 C10 175.7(2)
C6 C1 C5 C10 0.3(4)
Eu1 C1 C5 C10 -116.9(2)
C2 C1 C5 Eu1 -67.43(17)
C6 C1 C5 Eu1 117.1(2)
C3 C4 C5 C1 -0.5(3)
C9 C4 C5 C1 175.0(2)
Eu1 C4 C5 C1 -67.99(17)
C3 C4 C5 C10 -174.9(2)
C9 C4 C5 C10 0.6(4)
Eu1 C4 C5 C10 117.6(3)
C3 C4 C5 Eu1 67.48(17)
C9 C4 C5 Eu1 -117.0(3)
N1 N2 C11 C12 0.2(3)
N1 N2 C11 C15 -177.6(2)
N2 C11 C12 C13 -0.3(3)
C15 C11 C12 C13 177.2(2)
N2 N1 C13 C12 -0.2(3)
N2 N1 C13 C14 178.8(2)
C11 C12 C13 N1 0.3(3)
C11 C12 C13 C14 -178.7(2)
N2 C11 C15 C16 -174.5(2)
C12 C11 C15 C16 8.4(4)
N2 C11 C15 C17 -53.7(3)
C12 C11 C15 C17 129.1(3)
N2 C11 C15 C18 65.7(3)
C12 C11 C15 C18 -111.5(3)
N4 N3 C19 C21 -0.1(3)
N4 N3 C19 C20 179.9(2)
N3 C19 C21 C22 -0.3(3)
C20 C19 C21 C22 179.7(3)
N3 N4 C22 C21 -0.6(3)
N3 N4 C22 C23 179.8(2)
C19 C21 C22 N4 0.6(3)
C19 C21 C22 C23 -179.9(2)
N4 C22 C23 C25 -40.2(3)
C21 C22 C23 C25 140.3(3)
N4 C22 C23 C26 -159.3(3)
C21 C22 C23 C26 21.2(4)
N4 C22 C23 C24 81.5(3)
C21 C22 C23 C24 -98.0(3)
C30 O1 C27 C28 26.4(4)
Eu1 O1 C27 C28 -133.6(2)
O1 C27 C28 C29 -37.7(3)
C27 C28 C29 C30 34.4(3)
C27 O1 C30 C29 -4.1(3)
Eu1 O1 C30 C29 152.84(19)
C28 C29 C30 O1 -19.5(3)
C34 O2 C31 C32 23.3(4)
Eu1 O2 C31 C32 -175.45(16)
O2 C31 C32 C33 -34.5(3)
C31 C32 C33 C34 33.0(4)
C31 O2 C34 C33 -1.9(5)
Eu1 O2 C34 C33 -162.0(3)
C32 C33 C34 O2 -20.3(5)
